data_1510897
loop_
_publ_author_name
'Starodub, P.K.'
'Kuz'ma, Yu.B.'

_publ_section_title
;
 The systems V-Fe-B, V-Co-B, and V-Ni-B
;
_journal_name_full 'Izvestiya Akademii Nauk SSSR, Neorganicheskie Materialy'
_journal_page_first 337
_journal_page_last 340
_journal_volume 9
_journal_year 1973
_chemical_formula_sum 'B3 Co V'
_chemical_name_systematic 'Co V B3'
_space_group_IT_number 63
_symmetry_space_group_name_Hall '-C 2c 2'
_symmetry_space_group_name_H-M 'C m c m'
_cell_angle_alpha 90
_cell_angle_beta 90
_cell_angle_gamma 90
_cell_formula_units_Z 4
_cell_length_a 3.04
_cell_length_b 17.55
_cell_length_c 2.98
_cell_volume 158.989
_citation_journal_id_ASTM IVNMAW
_cod_data_source_file boron_420.cif
_cod_data_source_block B3Co1V1
_cod_original_formula_sum 'B3 Co1 V1'
_cod_database_code 1510897

loop_
_symmetry_equiv_pos_as_xyz
x,y,z
-x,-y,z+1/2
x,-y,-z
-x,y,-z+1/2
-x,-y,-z
x,y,-z-1/2
-x,y,z
x,-y,z-1/2
x+1/2,y+1/2,z
-x+1/2,-y+1/2,z+1/2
x+1/2,-y+1/2,-z
-x+1/2,y+1/2,-z+1/2
-x+1/2,-y+1/2,-z
x+1/2,y+1/2,-z-1/2
-x+1/2,y+1/2,z
x+1/2,-y+1/2,z-1/2

loop_
_atom_site_label
_atom_site_type_symbol
_atom_site_fract_x
_atom_site_fract_y
_atom_site_fract_z
_atom_site_occupancy
_atom_site_U_iso_or_equiv
Co1 Co 0 0.205 0.25 1 0.0
B3 B 0 0.653 0.25 1 0.0
V1 V 0 0.928 0.25 1 0.0
B1 B 0 0.326 0.25 1 0.0
B2 B 0 0.525 0.25 1 0.0
